data_4035708
loop_
_publ_author_name
'Mula, Soumyaditya'
'Leclerc, Nicolas'
'L\'ev\^eque, Patrick'
'Retailleau, Pascal'
'Ulrich, Gilles'

_publ_section_title
;
 Synthesis of Indolo[3,2- b]carbazole-Based Boron Complexes with Tunable
 Photophysical and Electrochemical Properties.
;
_journal_issue 23
_journal_name_full 'The Journal of organic chemistry'
_journal_page_first 14406
_journal_page_last 14418
_journal_paper_doi 10.1021/acs.joc.8b01948
_journal_volume 83
_journal_year 2018
_chemical_formula_moiety 'C29 H26 B F2 N3'
_chemical_formula_sum 'C29 H26 B F2 N3'
_chemical_formula_weight 465.34
_space_group_crystal_system orthorhombic
_space_group_IT_number 29
_space_group_name_Hall 'P 2c -2ac'
_space_group_name_H-M_alt 'P c a 21'
_atom_sites_solution_hydrogens geom
_atom_sites_solution_primary direct
_atom_sites_solution_secondary difmap
_audit_creation_method SHELXL-2014/7
_cell_angle_alpha 90
_cell_angle_beta 90
_cell_angle_gamma 90
_cell_formula_units_Z 4
_cell_length_a 24.1507(18)
_cell_length_b 12.2214(9)
_cell_length_c 7.8434(6)
_cell_measurement_reflns_used 510
_cell_measurement_temperature 100(2)
_cell_measurement_theta_max 27.5
_cell_measurement_theta_min 3.0
_cell_volume 2315.0(3)
_computing_cell_refinement
;
CrystalClear-SM Expert 2.1 b45 (Rigaku, 2015)
;
_computing_data_collection
;
CrystalClear-SM Expert 2.1 b45 (Rigaku, 2015)
;
_computing_data_reduction
;
CrystalClear-SM Expert 2.1 b45 (Rigaku, 2015)
;
_computing_structure_refinement 'SHELXL-2014/7 (Sheldrick, 2015)'
_computing_structure_solution 'SHELXT (Sheldrick, 2015)'
_diffrn_ambient_temperature 100(2)
_diffrn_detector PILT
_diffrn_detector_area_resol_mean 5.8140
_diffrn_measured_fraction_theta_full 0.991
_diffrn_measured_fraction_theta_max 0.993
_diffrn_measurement_device
;
AFC12 (Right): Kappa 3 circle
;
_diffrn_measurement_device_type
;
Rigaku Pilatus 200K
;
_diffrn_measurement_method 'profile data from \w-scans'
_diffrn_measurement_specimen_support Fiber
_diffrn_radiation_monochromator Confocal
_diffrn_radiation_type MoK\a
_diffrn_radiation_wavelength 0.71075
_diffrn_reflns_av_R_equivalents 0.0393
_diffrn_reflns_av_unetI/netI 0.0336
_diffrn_reflns_Laue_measured_fraction_full 0.991
_diffrn_reflns_Laue_measured_fraction_max 0.993
_diffrn_reflns_limit_h_max 31
_diffrn_reflns_limit_h_min -31
_diffrn_reflns_limit_k_max 14
_diffrn_reflns_limit_k_min -15
_diffrn_reflns_limit_l_max 10
_diffrn_reflns_limit_l_min -10
_diffrn_reflns_number 22877
_diffrn_reflns_point_group_measured_fraction_full 0.920
_diffrn_reflns_point_group_measured_fraction_max 0.900
_diffrn_reflns_theta_full 25.242
_diffrn_reflns_theta_max 27.481
_diffrn_reflns_theta_min 3.334
_diffrn_source MicroMax003_Mo
_exptl_absorpt_coefficient_mu 0.090
_exptl_absorpt_correction_T_max 1.000
_exptl_absorpt_correction_T_min 0.760
_exptl_absorpt_correction_type multi-scan
_exptl_absorpt_process_details 'REQAB (Rigaku, 1998)'
_exptl_crystal_colour orange
_exptl_crystal_density_diffrn 1.335
_exptl_crystal_description stick
_exptl_crystal_F_000 976
_exptl_crystal_size_max 0.450
_exptl_crystal_size_mid 0.090
_exptl_crystal_size_min 0.060
_refine_diff_density_max 0.248
_refine_diff_density_min -0.217
_refine_diff_density_rms 0.053
_refine_ls_abs_structure_details
;
 Flack x determined using 1693 quotients [(I+)-(I-)]/[(I+)+(I-)]
 (Parsons, Flack and Wagner, Acta Cryst. B69 (2013) 249-259).
;
_refine_ls_abs_structure_Flack 0.4(3)
_refine_ls_extinction_method none
_refine_ls_goodness_of_fit_ref 1.054
_refine_ls_hydrogen_treatment constr
_refine_ls_matrix_type full
_refine_ls_number_parameters 318
_refine_ls_number_reflns 4773
_refine_ls_number_restraints 1
_refine_ls_restrained_S_all 1.054
_refine_ls_R_factor_all 0.0428
_refine_ls_R_factor_gt 0.0383
_refine_ls_shift/su_max 0.000
_refine_ls_shift/su_mean 0.000
_refine_ls_structure_factor_coef Fsqd
_refine_ls_weighting_details 'w=1/[\s^2^(Fo^2^)+(0.0502P)^2^+0.7261P] where P=(Fo^2^+2Fc^2^)/3'
_refine_ls_weighting_scheme calc
_refine_ls_wR_factor_gt 0.0924
_refine_ls_wR_factor_ref 0.0966
_reflns_Friedel_coverage 0.687
_reflns_Friedel_fraction_full 0.838
_reflns_Friedel_fraction_max 0.792
_reflns_number_gt 4472
_reflns_number_total 4784
_reflns_threshold_expression 'I > 2\s(I)'
_cod_data_source_file jo8b01948_si_002.cif
_cod_data_source_block sm143
_cod_depositor_comments
;
The following automatic conversions were performed:

data item '_exptl_absorpt_correction_type' value 'Multi-scan' was
changed to 'multi-scan' in accordance with the
/home/data/users/saulius/crontab/automatic-downloads/current/ACS/lib/dictionaries/cif_core.dic
dictionary named 'cif_core.dic' version 2.4.2 last updated on
2011-04-26.

Automatic conversion script
Id: cif_fix_values 6909 2019-04-08 15:41:33Z antanas 
;
_cod_database_code 4035708
_shelx_shelxl_version_number 2014/7
_shelx_space_group_comment
;
The symmetry employed for this shelxl refinement is uniquely defined
by the following loop, which should always be used as a source of
symmetry information in preference to the above space-group names.
They are only intended as comments.
;

loop_
_space_group_symop_operation_xyz
'x, y, z'
'-x, -y, z+1/2'
'x+1/2, -y, z'
'-x+1/2, y, z+1/2'

loop_
_atom_site_label
_atom_site_type_symbol
_atom_site_fract_x
_atom_site_fract_y
_atom_site_fract_z
_atom_site_U_iso_or_equiv
_atom_site_adp_type
_atom_site_occupancy
_atom_site_site_symmetry_order
_atom_site_calc_flag
_atom_site_refinement_flags_posn
_atom_site_refinement_flags_adp
F1 F 0.43295(5) 0.38257(11) 0.70047(16) 0.0191(3) Uani 1 1 d . .
F2 F 0.46939(5) 0.34101(11) 0.44082(18) 0.0229(3) Uani 1 1 d . .
N3 N 0.16512(8) 0.47179(15) 0.3610(2) 0.0179(4) Uani 1 1 d . .
H3 H 0.1337 0.4367 0.3462 0.021 Uiso 1 1 calc R U
N1 N 0.37249(7) 0.31507(15) 0.4803(2) 0.0161(4) Uani 1 1 d . .
N2 N 0.41239(7) 0.50614(15) 0.4632(2) 0.0161(4) Uani 1 1 d . .
C2 C 0.27936(9) 0.28049(17) 0.4493(3) 0.0161(4) Uani 1 1 d . .
C15 C 0.50995(9) 0.5454(2) 0.5476(3) 0.0213(5) Uani 1 1 d . .
H15A H 0.5295 0.4913 0.4777 0.032 Uiso 1 1 calc R U
H15B H 0.5020 0.5140 0.6599 0.032 Uiso 1 1 calc R U
H15C H 0.5332 0.6106 0.5612 0.032 Uiso 1 1 calc R U
C1 C 0.32128(9) 0.36113(18) 0.4520(3) 0.0158(4) Uani 1 1 d . .
C18 C 0.22502(9) 0.31041(17) 0.4116(3) 0.0161(4) Uani 1 1 d . .
C10 C 0.31327(9) 0.47248(17) 0.4221(3) 0.0151(4) Uani 1 1 d . .
C17 C 0.21629(9) 0.42293(18) 0.3898(3) 0.0163(4) Uani 1 1 d . .
C16 C 0.25721(9) 0.50553(17) 0.4009(3) 0.0163(4) Uani 1 1 d . .
C25 C 0.17687(9) 0.23250(18) 0.4016(3) 0.0175(4) Uani 1 1 d . .
H25A H 0.1907 0.1583 0.3743 0.021 Uiso 1 1 calc R U
H25B H 0.1517 0.2556 0.3086 0.021 Uiso 1 1 calc R U
C3 C 0.30740(9) 0.17791(18) 0.4826(3) 0.0176(4) Uani 1 1 d . .
C11 C 0.28995(10) 0.06935(19) 0.5032(3) 0.0236(5) Uani 1 1 d . .
H11 H 0.2518 0.0509 0.4941 0.028 Uiso 1 1 calc R U
C24 C 0.17139(10) 0.58326(19) 0.3593(3) 0.0184(5) Uani 1 1 d . .
C9 C 0.36209(9) 0.54076(18) 0.4001(3) 0.0165(4) Uani 1 1 d . .
C23 C 0.13059(10) 0.6627(2) 0.3370(3) 0.0220(5) Uani 1 1 d . .
H23 H 0.0935 0.6432 0.3103 0.026 Uiso 1 1 calc R U
C19 C 0.22781(9) 0.60911(18) 0.3905(3) 0.0185(4) Uani 1 1 d . .
C20 C 0.24128(10) 0.71943(18) 0.4178(3) 0.0239(5) Uani 1 1 d . .
H20 H 0.2779 0.7396 0.4487 0.029 Uiso 1 1 calc R U
C8 C 0.35934(10) 0.6387(2) 0.3079(3) 0.0211(5) Uani 1 1 d . .
H8 H 0.3260 0.6582 0.2510 0.025 Uiso 1 1 calc R U
C26 C 0.14453(10) 0.2290(2) 0.5707(3) 0.0240(5) Uani 1 1 d . .
H26A H 0.1686 0.1971 0.6601 0.029 Uiso 1 1 calc R U
H26B H 0.1354 0.3047 0.6054 0.029 Uiso 1 1 calc R U
C4 C 0.36440(9) 0.20243(18) 0.4993(3) 0.0176(4) Uani 1 1 d . .
C5 C 0.45669(9) 0.57647(19) 0.4621(3) 0.0186(5) Uani 1 1 d . .
C27 C 0.09097(10) 0.1623(2) 0.5602(3) 0.0242(5) Uani 1 1 d . .
H27A H 0.0682 0.1781 0.6624 0.029 Uiso 1 1 calc R U
H27B H 0.0697 0.1866 0.4591 0.029 Uiso 1 1 calc R U
C6 C 0.45243(10) 0.6775(2) 0.3837(3) 0.0236(5) Uani 1 1 d . .
H6 H 0.4827 0.7272 0.3879 0.028 Uiso 1 1 calc R U
C12 C 0.32911(11) -0.0109(2) 0.5370(4) 0.0271(5) Uani 1 1 d . .
H12 H 0.3176 -0.0847 0.5507 0.033 Uiso 1 1 calc R U
C28 C 0.09987(10) 0.0395(2) 0.5485(4) 0.0271(5) Uani 1 1 d . .
H28A H 0.1218 0.0146 0.6477 0.033 Uiso 1 1 calc R U
H28B H 0.1211 0.0224 0.4439 0.033 Uiso 1 1 calc R U
C22 C 0.14627(11) 0.7708(2) 0.3553(4) 0.0271(6) Uani 1 1 d . .
H22 H 0.1198 0.8272 0.3378 0.033 Uiso 1 1 calc R U
C21 C 0.20088(11) 0.7983(2) 0.3993(4) 0.0286(6) Uani 1 1 d . .
H21 H 0.2102 0.8730 0.4169 0.034 Uiso 1 1 calc R U
C29 C 0.04470(11) -0.0215(2) 0.5447(4) 0.0338(6) Uani 1 1 d . .
H29A H 0.0251 -0.0100 0.6527 0.051 Uiso 1 1 calc R U
H29B H 0.0515 -0.0999 0.5284 0.051 Uiso 1 1 calc R U
H29C H 0.0220 0.0062 0.4504 0.051 Uiso 1 1 calc R U
C7 C 0.40435(10) 0.7066(2) 0.2992(4) 0.0247(5) Uani 1 1 d . .
H7 H 0.4026 0.7727 0.2359 0.030 Uiso 1 1 calc R U
C14 C 0.40373(10) 0.12254(19) 0.5336(3) 0.0210(5) Uani 1 1 d . .
H14 H 0.4419 0.1403 0.5445 0.025 Uiso 1 1 calc R U
C13 C 0.38518(11) 0.0157(2) 0.5513(4) 0.0265(5) Uani 1 1 d . .
H13 H 0.4112 -0.0408 0.5737 0.032 Uiso 1 1 calc R U
B1 B 0.42306(10) 0.3813(2) 0.5237(3) 0.0161(5) Uani 1 1 d . .

loop_
_atom_site_aniso_label
_atom_site_aniso_U_11
_atom_site_aniso_U_22
_atom_site_aniso_U_33
_atom_site_aniso_U_23
_atom_site_aniso_U_13
_atom_site_aniso_U_12
F1 0.0165(6) 0.0242(7) 0.0165(6) 0.0012(5) -0.0022(5) -0.0003(5)
F2 0.0176(6) 0.0236(7) 0.0275(7) -0.0019(6) 0.0069(6) 0.0023(5)
N3 0.0156(9) 0.0174(9) 0.0206(9) -0.0021(8) -0.0016(8) -0.0016(7)
N1 0.0173(9) 0.0149(8) 0.0162(9) 0.0008(8) -0.0015(7) 0.0020(7)
N2 0.0142(8) 0.0194(9) 0.0147(9) -0.0009(8) 0.0015(8) -0.0016(7)
C2 0.0218(10) 0.0140(9) 0.0126(10) 0.0001(8) -0.0011(8) -0.0020(8)
C15 0.0176(10) 0.0245(11) 0.0218(11) 0.0007(10) -0.0004(9) -0.0056(9)
C1 0.0155(10) 0.0207(11) 0.0111(9) -0.0014(9) 0.0001(8) 0.0001(9)
C18 0.0193(10) 0.0170(10) 0.0119(10) -0.0019(9) 0.0001(8) -0.0028(8)
C10 0.0150(9) 0.0167(10) 0.0136(10) -0.0008(8) 0.0009(8) -0.0012(8)
C17 0.0152(10) 0.0197(10) 0.0141(10) -0.0010(9) 0.0006(8) -0.0008(8)
C16 0.0178(10) 0.0162(9) 0.0148(10) -0.0012(9) -0.0014(8) -0.0010(8)
C25 0.0184(10) 0.0180(10) 0.0162(10) 0.0002(9) -0.0025(9) -0.0044(9)
C3 0.0218(11) 0.0172(10) 0.0136(10) -0.0002(9) -0.0011(9) 0.0005(9)
C11 0.0254(12) 0.0201(11) 0.0254(12) 0.0010(10) -0.0052(10) -0.0048(9)
C24 0.0205(11) 0.0194(11) 0.0155(10) -0.0012(9) -0.0003(9) 0.0002(9)
C9 0.0168(10) 0.0182(10) 0.0146(10) -0.0020(9) 0.0015(8) -0.0001(8)
C23 0.0181(11) 0.0247(12) 0.0233(12) -0.0005(10) -0.0022(9) 0.0012(9)
C19 0.0173(10) 0.0194(10) 0.0187(11) -0.0010(10) 0.0007(9) 0.0018(9)
C20 0.0200(11) 0.0188(10) 0.0330(14) -0.0015(11) -0.0017(10) -0.0024(9)
C8 0.0184(11) 0.0213(11) 0.0237(12) 0.0011(10) -0.0004(9) 0.0010(9)
C26 0.0248(12) 0.0271(12) 0.0202(12) -0.0026(10) 0.0013(10) -0.0052(10)
C4 0.0222(11) 0.0156(10) 0.0149(10) -0.0003(9) -0.0003(9) -0.0017(9)
C5 0.0168(10) 0.0224(11) 0.0167(10) -0.0030(9) 0.0035(9) -0.0028(9)
C27 0.0206(11) 0.0279(13) 0.0240(12) 0.0003(11) 0.0027(10) 0.0016(9)
C6 0.0185(10) 0.0233(11) 0.0289(12) 0.0006(11) 0.0019(10) -0.0068(9)
C12 0.0347(14) 0.0156(11) 0.0311(13) 0.0038(10) -0.0058(12) -0.0013(10)
C28 0.0204(11) 0.0275(13) 0.0335(13) 0.0023(12) 0.0002(11) -0.0015(10)
C22 0.0247(12) 0.0219(11) 0.0349(14) 0.0004(11) 0.0003(11) 0.0056(10)
C21 0.0274(12) 0.0164(10) 0.0420(16) -0.0033(11) -0.0013(12) 0.0006(10)
C29 0.0274(13) 0.0297(14) 0.0443(16) 0.0009(13) 0.0030(13) -0.0078(11)
C7 0.0248(12) 0.0207(12) 0.0286(12) 0.0056(10) 0.0023(10) -0.0027(10)
C14 0.0213(11) 0.0219(11) 0.0199(11) 0.0011(10) -0.0015(9) 0.0034(9)
C13 0.0331(13) 0.0179(11) 0.0285(13) 0.0021(11) -0.0054(11) 0.0067(10)
B1 0.0141(11) 0.0173(12) 0.0169(12) -0.0002(10) 0.0012(9) 0.0001(9)

loop_
_atom_type_symbol
_atom_type_description
_atom_type_scat_dispersion_real
_atom_type_scat_dispersion_imag
_atom_type_scat_source
C C 0.0033 0.0016 'International Tables Vol C Tables 4.2.6.8 and 6.1.1.4'
H H 0.0000 0.0000 'International Tables Vol C Tables 4.2.6.8 and 6.1.1.4'
B B 0.0013 0.0007 'International Tables Vol C Tables 4.2.6.8 and 6.1.1.4'
F F 0.0171 0.0103 'International Tables Vol C Tables 4.2.6.8 and 6.1.1.4'
N N 0.0061 0.0033 'International Tables Vol C Tables 4.2.6.8 and 6.1.1.4'

loop_
_geom_angle_atom_site_label_1
_geom_angle_atom_site_label_2
_geom_angle_atom_site_label_3
_geom_angle
C24 N3 C17 109.27(19)
C24 N3 H3 125.4
C17 N3 H3 125.4
C1 N1 C4 107.11(18)
C1 N1 B1 123.07(18)
C4 N1 B1 128.25(18)
C5 N2 C9 119.52(19)
C5 N2 B1 117.89(17)
C9 N2 B1 122.35(17)
C18 C2 C1 119.66(19)
C18 C2 C3 134.8(2)
C1 C2 C3 105.42(19)
C5 C15 H15A 109.5
C5 C15 H15B 109.5
H15A C15 H15B 109.5
C5 C15 H15C 109.5
H15A C15 H15C 109.5
H15B C15 H15C 109.5
N1 C1 C10 123.43(19)
N1 C1 C2 111.15(19)
C10 C1 C2 125.4(2)
C2 C18 C17 115.13(19)
C2 C18 C25 124.92(19)
C17 C18 C25 119.88(19)
C1 C10 C16 115.40(19)
C1 C10 C9 117.85(19)
C16 C10 C9 126.49(19)
N3 C17 C18 125.07(19)
N3 C17 C16 108.92(19)
C18 C17 C16 126.0(2)
C17 C16 C10 117.98(19)
C17 C16 C19 106.06(19)
C10 C16 C19 135.9(2)
C18 C25 C26 111.39(18)
C18 C25 H25A 109.4
C26 C25 H25A 109.3
C18 C25 H25B 109.4
C26 C25 H25B 109.3
H25A C25 H25B 108.0
C11 C3 C4 118.8(2)
C11 C3 C2 134.4(2)
C4 C3 C2 106.75(19)
C12 C11 C3 119.1(2)
C12 C11 H11 120.5
C3 C11 H11 120.5
N3 C24 C23 128.0(2)
N3 C24 C19 109.0(2)
C23 C24 C19 123.0(2)
N2 C9 C8 119.3(2)
N2 C9 C10 119.72(19)
C8 C9 C10 120.87(19)
C22 C23 C24 117.3(2)
C22 C23 H23 121.3
C24 C23 H23 121.3
C20 C19 C24 117.5(2)
C20 C19 C16 135.6(2)
C24 C19 C16 106.53(19)
C21 C20 C19 119.5(2)
C21 C20 H20 120.3
C19 C20 H20 120.3
C7 C8 C9 120.4(2)
C7 C8 H8 119.8
C9 C8 H8 119.8
C27 C26 C25 113.39(19)
C27 C26 H26A 108.9
C25 C26 H26A 108.9
C27 C26 H26B 108.9
C25 C26 H26B 108.9
H26A C26 H26B 107.7
C14 C4 N1 128.1(2)
C14 C4 C3 122.3(2)
N1 C4 C3 109.54(19)
N2 C5 C6 120.2(2)
N2 C5 C15 120.5(2)
C6 C5 C15 119.3(2)
C28 C27 C26 114.2(2)
C28 C27 H27A 108.7
C26 C27 H27A 108.7
C28 C27 H27B 108.7
C26 C27 H27B 108.7
H27A C27 H27B 107.6
C7 C6 C5 120.3(2)
C7 C6 H6 119.8
C5 C6 H6 119.8
C11 C12 C13 120.8(2)
C11 C12 H12 119.6
C13 C12 H12 119.6
C27 C28 C29 111.1(2)
C27 C28 H28A 109.4
C29 C28 H28A 109.4
C27 C28 H28B 109.4
C29 C28 H28B 109.4
H28A C28 H28B 108.0
C23 C22 C21 120.8(2)
C23 C22 H22 119.6
C21 C22 H22 119.6
C20 C21 C22 121.5(2)
C20 C21 H21 119.2
C22 C21 H21 119.2
C28 C29 H29A 109.5
C28 C29 H29B 109.5
H29A C29 H29B 109.5
C28 C29 H29C 109.5
H29A C29 H29C 109.5
H29B C29 H29C 109.5
C8 C7 C6 119.2(2)
C8 C7 H7 120.4
C6 C7 H7 120.4
C13 C14 C4 117.4(2)
C13 C14 H14 121.3
C4 C14 H14 121.3
C14 C13 C12 121.6(2)
C14 C13 H13 119.2
C12 C13 H13 119.2
F2 B1 F1 109.23(18)
F2 B1 N1 110.99(19)
F1 B1 N1 111.51(18)
F2 B1 N2 109.06(18)
F1 B1 N2 107.82(18)
N1 B1 N2 108.15(17)

loop_
_geom_bond_atom_site_label_1
_geom_bond_atom_site_label_2
_geom_bond_distance
F1 B1 1.407(3)
F2 B1 1.385(3)
N3 C24 1.371(3)
N3 C17 1.391(3)
N3 H3 0.8800
N1 C1 1.377(3)
N1 C4 1.399(3)
N1 B1 1.504(3)
N2 C5 1.373(3)
N2 C9 1.378(3)
N2 B1 1.618(3)
C2 C18 1.394(3)
C2 C1 1.413(3)
C2 C3 1.449(3)
C15 C5 1.499(3)
C15 H15A 0.9800
C15 H15B 0.9800
C15 H15C 0.9800
C1 C10 1.394(3)
C18 C17 1.402(3)
C18 C25 1.505(3)
C10 C16 1.423(3)
C10 C9 1.455(3)
C17 C16 1.415(3)
C16 C19 1.454(3)
C25 C26 1.540(3)
C25 H25A 0.9900
C25 H25B 0.9900
C3 C11 1.401(3)
C3 C4 1.415(3)
C11 C12 1.388(3)
C11 H11 0.9500
C24 C23 1.394(3)
C24 C19 1.420(3)
C9 C8 1.400(3)
C23 C22 1.382(4)
C23 H23 0.9500
C19 C20 1.403(3)
C20 C21 1.379(3)
C20 H20 0.9500
C8 C7 1.369(3)
C8 H8 0.9500
C26 C27 1.531(3)
C26 H26A 0.9900
C26 H26B 0.9900
C4 C14 1.389(3)
C5 C6 1.383(3)
C27 C28 1.519(4)
C27 H27A 0.9900
C27 H27B 0.9900
C6 C7 1.383(4)
C6 H6 0.9500
C12 C13 1.397(4)
C12 H12 0.9500
C28 C29 1.527(3)
C28 H28A 0.9900
C28 H28B 0.9900
C22 C21 1.404(4)
C22 H22 0.9500
C21 H21 0.9500
C29 H29A 0.9800
C29 H29B 0.9800
C29 H29C 0.9800
C7 H7 0.9500
C14 C13 1.388(3)
C14 H14 0.9500
C13 H13 0.9500

loop_
_geom_torsion_atom_site_label_1
_geom_torsion_atom_site_label_2
_geom_torsion_atom_site_label_3
_geom_torsion_atom_site_label_4
_geom_torsion
C4 N1 C1 C10 -178.0(2)
B1 N1 C1 C10 15.2(3)
C4 N1 C1 C2 -0.9(2)
B1 N1 C1 C2 -167.68(19)
C18 C2 C1 N1 -175.9(2)
C3 C2 C1 N1 1.4(2)
C18 C2 C1 C10 1.1(3)
C3 C2 C1 C10 178.5(2)
C1 C2 C18 C17 -4.0(3)
C3 C2 C18 C17 179.6(2)
C1 C2 C18 C25 178.9(2)
C3 C2 C18 C25 2.5(4)
N1 C1 C10 C16 -178.1(2)
C2 C1 C10 C16 5.2(3)
N1 C1 C10 C9 7.4(3)
C2 C1 C10 C9 -169.3(2)
C24 N3 C17 C18 175.3(2)
C24 N3 C17 C16 -2.1(2)
C2 C18 C17 N3 -176.2(2)
C25 C18 C17 N3 1.0(3)
C2 C18 C17 C16 0.7(3)
C25 C18 C17 C16 178.0(2)
N3 C17 C16 C10 -177.04(19)
C18 C17 C16 C10 5.6(3)
N3 C17 C16 C19 4.3(2)
C18 C17 C16 C19 -173.1(2)
C1 C10 C16 C17 -8.1(3)
C9 C10 C16 C17 165.9(2)
C1 C10 C16 C19 170.1(3)
C9 C10 C16 C19 -15.9(4)
C2 C18 C25 C26 95.9(3)
C17 C18 C25 C26 -81.1(3)
C18 C2 C3 C11 -6.2(5)
C1 C2 C3 C11 177.1(3)
C18 C2 C3 C4 175.4(2)
C1 C2 C3 C4 -1.3(2)
C4 C3 C11 C12 -0.8(3)
C2 C3 C11 C12 -179.1(2)
C17 N3 C24 C23 -179.0(2)
C17 N3 C24 C19 -1.0(3)
C5 N2 C9 C8 11.7(3)
B1 N2 C9 C8 -162.6(2)
C5 N2 C9 C10 -171.6(2)
B1 N2 C9 C10 14.1(3)
C1 C10 C9 N2 -21.6(3)
C16 C10 C9 N2 164.6(2)
C1 C10 C9 C8 155.1(2)
C16 C10 C9 C8 -18.8(3)
N3 C24 C23 C22 174.4(2)
C19 C24 C23 C22 -3.4(4)
N3 C24 C19 C20 -171.2(2)
C23 C24 C19 C20 7.0(3)
N3 C24 C19 C16 3.6(3)
C23 C24 C19 C16 -178.3(2)
C17 C16 C19 C20 168.6(3)
C10 C16 C19 C20 -9.7(5)
C17 C16 C19 C24 -4.8(2)
C10 C16 C19 C24 176.9(3)
C24 C19 C20 C21 -5.4(4)
C16 C19 C20 C21 -178.2(3)
N2 C9 C8 C7 -8.5(3)
C10 C9 C8 C7 174.9(2)
C18 C25 C26 C27 172.7(2)
C1 N1 C4 C14 -178.4(2)
B1 N1 C4 C14 -12.6(4)
C1 N1 C4 C3 0.0(2)
B1 N1 C4 C3 165.9(2)
C11 C3 C4 C14 0.7(3)
C2 C3 C4 C14 179.4(2)
C11 C3 C4 N1 -177.9(2)
C2 C3 C4 N1 0.8(2)
C9 N2 C5 C6 -6.2(3)
B1 N2 C5 C6 168.4(2)
C9 N2 C5 C15 173.1(2)
B1 N2 C5 C15 -12.3(3)
C25 C26 C27 C28 72.0(3)
N2 C5 C6 C7 -2.9(4)
C15 C5 C6 C7 177.9(2)
C3 C11 C12 C13 0.3(4)
C26 C27 C28 C29 178.1(2)
C24 C23 C22 C21 -1.8(4)
C19 C20 C21 C22 0.6(4)
C23 C22 C21 C20 3.2(4)
C9 C8 C7 C6 -0.5(4)
C5 C6 C7 C8 6.2(4)
N1 C4 C14 C13 178.3(2)
C3 C4 C14 C13 0.0(3)
C4 C14 C13 C12 -0.6(4)
C11 C12 C13 C14 0.5(4)
C1 N1 B1 F2 -140.1(2)
C4 N1 B1 F2 56.1(3)
C1 N1 B1 F1 97.8(2)
C4 N1 B1 F1 -65.9(3)
C1 N1 B1 N2 -20.5(3)
C4 N1 B1 N2 175.7(2)
C5 N2 B1 F2 -47.7(3)
C9 N2 B1 F2 126.8(2)
C5 N2 B1 F1 70.8(2)
C9 N2 B1 F1 -114.7(2)
C5 N2 B1 N1 -168.46(19)
C9 N2 B1 N1 6.0(3)
